data_9000039
loop_
_publ_author_name
'Buerger, M. J.'

_publ_section_title
;
 The crystal structure of cubanite
;
_journal_name_full 'American Mineralogist'
_journal_page_first 415
_journal_page_last 425
_journal_volume 32
_journal_year 1947
_chemical_formula_sum 'Cu Fe2 S3'
_chemical_name_mineral Cubanite
_space_group_IT_number 62
_symmetry_space_group_name_Hall '-P 2n 2ac'
_symmetry_space_group_name_H-M 'P c m n'
_cell_angle_alpha 90
_cell_angle_beta 90
_cell_angle_gamma 90
_cell_length_a 6.463
_cell_length_b 11.117
_cell_length_c 6.234
_cell_formula_units_Z 4
_cell_volume 447.908
_database_code_amcsd 0000042
_exptl_crystal_density_diffrn 4.025
_cod_original_formula_sum 'Fe2 Cu S3'
_cod_database_code 9000039

loop_
_space_group_symop_operation_xyz
x,y,z
x,1/2-y,z
-x,1/2+y,-z
1/2+x,1/2+y,1/2-z
1/2-x,1/2-y,1/2+z
1/2-x,y,1/2+z
1/2+x,-y,1/2-z
-x,-y,-z

loop_
_atom_site_label
_atom_site_fract_x
_atom_site_fract_y
_atom_site_fract_z
Fe 0.08330 0.08300 0.13500
Cu 0.58330 0.25000 0.12200
S1 0.91670 0.25000 0.27000
S2 0.41670 0.08300 0.26500

loop_
_cod_related_entry_id
_cod_related_entry_database
_cod_related_entry_code
1 AMCSD 0000042
